data_1520452
loop_
_publ_author_name
'Matuschek, David'
'Eusterwiemann, Steffen'
'Stegemann, Linda'
'Doerenkamp, Carsten'
'Wibbeling, Birgit'
'Daniliuc, Constantin G.'
'Doltsinis, Nikos L.'
'Strassert, Cristian A.'
'Eckert, Hellmut'
'Studer, Armido'

_publ_section_title
;
 Profluorescent verdazyl radicals -- synthesis and characterization
;
_journal_issue 8
_journal_name_full 'Chem. Sci.'
_journal_page_first 4712
_journal_paper_doi 10.1039/C5SC00724K
_journal_volume 6
_journal_year 2015
_chemical_formula_sum 'C24 H17 N4 O'
_chemical_formula_weight 377.42
_chemical_name_systematic
; 
 ? 
;
_space_group_IT_number 14
_symmetry_cell_setting monoclinic
_symmetry_space_group_name_Hall '-P 2yn'
_symmetry_space_group_name_H-M 'P 1 21/n 1'
_atom_sites_solution_hydrogens geom
_atom_sites_solution_primary direct
_atom_sites_solution_secondary difmap
_audit_creation_method SHELXL-97
_audit_update_record
;
2015-02-24 deposited with the CCDC.
2015-05-26 downloaded from the CCDC.
;
_cell_angle_alpha 90.00
_cell_angle_beta 91.758(6)
_cell_angle_gamma 90.00
_cell_formula_units_Z 4
_cell_length_a 3.9114(4)
_cell_length_b 20.5945(6)
_cell_length_c 22.4580(10)
_cell_measurement_reflns_used 3201
_cell_measurement_temperature 223(2)
_cell_measurement_theta_max 68.25
_cell_measurement_theta_min 0.88
_cell_volume 1808.2(2)
_computing_cell_refinement 'Collect (Nonius B.V., 1998)'
_computing_data_collection 'Collect (Nonius B.V., 1998)'
_computing_data_reduction 'Denzo-SMN (Otwinowski & Minor, 1997)'
_computing_molecular_graphics 'XP (BrukerAXS, 2000)'
_computing_publication_material 'SHELXL-97 (Sheldrick, 1997)'
_computing_structure_refinement 'SHELXL-97 (Sheldrick, 1997)'
_computing_structure_solution 'SHELXS-97 (Sheldrick, 1990)'
_diffrn_ambient_temperature 223(2)
_diffrn_measured_fraction_theta_full 0.986
_diffrn_measured_fraction_theta_max 0.986
_diffrn_measurement_device_type 'Nonius KappaCCD APEXII'
_diffrn_measurement_method '\w and \f scans'
_diffrn_radiation_monochromator graphite
_diffrn_radiation_source 'fine-focus sealed tube'
_diffrn_radiation_type CuK\a
_diffrn_radiation_wavelength 1.54178
_diffrn_reflns_av_R_equivalents 0.044
_diffrn_reflns_av_sigmaI/netI 0.0202
_diffrn_reflns_limit_h_max 4
_diffrn_reflns_limit_h_min 0
_diffrn_reflns_limit_k_max 24
_diffrn_reflns_limit_k_min 0
_diffrn_reflns_limit_l_max 26
_diffrn_reflns_limit_l_min -26
_diffrn_reflns_number 22085
_diffrn_reflns_theta_full 67.07
_diffrn_reflns_theta_max 67.07
_diffrn_reflns_theta_min 2.91
_exptl_absorpt_coefficient_mu 0.700
_exptl_absorpt_correction_T_max 0.9658
_exptl_absorpt_correction_T_min 0.7671
_exptl_absorpt_correction_type multi-scan
_exptl_absorpt_process_details 'Denzo (Otwinowski, Borek, Majewski & Minor, 2003)'
_exptl_crystal_colour red
_exptl_crystal_density_diffrn 1.386
_exptl_crystal_density_method 'not measured'
_exptl_crystal_description needle
_exptl_crystal_F_000 788
_exptl_crystal_size_max 0.40
_exptl_crystal_size_mid 0.07
_exptl_crystal_size_min 0.05
_refine_diff_density_max 0.147
_refine_diff_density_min -0.200
_refine_diff_density_rms 0.043
_refine_ls_extinction_method none
_refine_ls_goodness_of_fit_ref 1.050
_refine_ls_hydrogen_treatment constr
_refine_ls_matrix_type full
_refine_ls_number_parameters 262
_refine_ls_number_reflns 3192
_refine_ls_number_restraints 0
_refine_ls_restrained_S_all 1.050
_refine_ls_R_factor_all 0.0414
_refine_ls_R_factor_gt 0.0378
_refine_ls_shift/su_max 0.001
_refine_ls_shift/su_mean 0.000
_refine_ls_structure_factor_coef Fsqd
_refine_ls_weighting_details 'calc w=1/[\s^2^(Fo^2^)+(0.0542P)^2^+0.4290P] where P=(Fo^2^+2Fc^2^)/3'
_refine_ls_weighting_scheme calc
_refine_ls_wR_factor_gt 0.0974
_refine_ls_wR_factor_ref 0.1009
_reflns_number_gt 2887
_reflns_number_total 3192
_reflns_threshold_expression >2sigma(I)
_cod_data_source_file c5sc00724k2.cif
_cod_data_source_block stu7058
_cod_depositor_comments 'Adding full bibliography for 1520452--1520455.cif.'
_cod_original_sg_symbol_H-M P21/n
_cod_database_code 1520452

loop_
_symmetry_equiv_pos_as_xyz
'x, y, z'
'-x+1/2, y+1/2, -z+1/2'
'-x, -y, -z'
'x-1/2, -y-1/2, z-1/2'

loop_
_atom_site_label
_atom_site_type_symbol
_atom_site_fract_x
_atom_site_fract_y
_atom_site_fract_z
_atom_site_U_iso_or_equiv
_atom_site_adp_type
_atom_site_occupancy
_atom_site_symmetry_multiplicity
_atom_site_calc_flag
_atom_site_refinement_flags
O1 O 0.1139(3) 0.26989(4) 0.64840(4) 0.0452(3) Uani 1 1 d .
N1 N 0.2407(3) 0.33338(5) 0.50431(4) 0.0328(3) Uani 1 1 d .
N2 N 0.1956(3) 0.33116(5) 0.56487(4) 0.0316(2) Uani 1 1 d .
N3 N 0.3701(3) 0.22333(5) 0.56864(4) 0.0332(3) Uani 1 1 d .
N4 N 0.4500(3) 0.22485(5) 0.50951(4) 0.0354(3) Uani 1 1 d .
C1 C 0.2182(3) 0.27433(6) 0.59827(5) 0.0333(3) Uani 1 1 d .
C2 C 0.3610(3) 0.27912(6) 0.48068(5) 0.0310(3) Uani 1 1 d .
C41 C 0.4126(3) 0.28024(6) 0.41536(5) 0.0310(3) Uani 1 1 d .
C42 C 0.5706(3) 0.33294(6) 0.39084(6) 0.0338(3) Uani 1 1 d .
H42 H 0.6382 0.3679 0.4155 0.041 Uiso 1 1 calc R
C43 C 0.6332(4) 0.33566(6) 0.32954(6) 0.0366(3) Uani 1 1 d .
H43 H 0.7383 0.3725 0.3135 0.044 Uiso 1 1 calc R
C44 C 0.5418(3) 0.28500(6) 0.29340(5) 0.0355(3) Uani 1 1 d .
H44 H 0.5906 0.2866 0.2527 0.043 Uiso 1 1 calc R
C45 C 0.3743(3) 0.22997(6) 0.31643(5) 0.0321(3) Uani 1 1 d .
C46 C 0.2764(3) 0.17740(7) 0.27894(6) 0.0375(3) Uani 1 1 d .
H46 H 0.3260 0.1788 0.2383 0.045 Uiso 1 1 calc R
C47 C 0.1113(4) 0.12482(7) 0.30107(6) 0.0403(3) Uani 1 1 d .
H47 H 0.0536 0.0897 0.2760 0.048 Uiso 1 1 calc R
C48 C 0.0272(4) 0.12312(7) 0.36147(6) 0.0399(3) Uani 1 1 d .
H48 H -0.0922 0.0873 0.3762 0.048 Uiso 1 1 calc R
C49 C 0.1168(3) 0.17288(6) 0.39891(6) 0.0353(3) Uani 1 1 d .
H49 H 0.0548 0.1712 0.4390 0.042 Uiso 1 1 calc R
C50 C 0.3025(3) 0.22719(6) 0.37819(5) 0.0305(3) Uani 1 1 d .
C21 C 0.0787(3) 0.39089(6) 0.59052(5) 0.0306(3) Uani 1 1 d .
C22 C -0.1036(3) 0.43414(6) 0.55439(6) 0.0350(3) Uani 1 1 d .
H22 H -0.1597 0.4233 0.5146 0.042 Uiso 1 1 calc R
C23 C -0.2024(4) 0.49346(6) 0.57729(6) 0.0394(3) Uani 1 1 d .
H23 H -0.3238 0.5231 0.5528 0.047 Uiso 1 1 calc R
C24 C -0.1236(4) 0.50939(6) 0.63590(6) 0.0398(3) Uani 1 1 d .
H24 H -0.1925 0.5496 0.6514 0.048 Uiso 1 1 calc R
C25 C 0.0570(4) 0.46594(6) 0.67158(6) 0.0395(3) Uani 1 1 d .
H25 H 0.1099 0.4767 0.7115 0.047 Uiso 1 1 calc R
C26 C 0.1615(3) 0.40664(6) 0.64937(6) 0.0354(3) Uani 1 1 d .
H26 H 0.2865 0.3775 0.6738 0.042 Uiso 1 1 calc R
C31 C 0.4220(3) 0.16106(6) 0.59699(6) 0.0349(3) Uani 1 1 d .
C32 C 0.5441(4) 0.15678(7) 0.65523(6) 0.0397(3) Uani 1 1 d .
H32 H 0.5895 0.1946 0.6776 0.048 Uiso 1 1 calc R
C33 C 0.5986(4) 0.09608(7) 0.68018(7) 0.0473(4) Uani 1 1 d .
H33 H 0.6815 0.0927 0.7198 0.057 Uiso 1 1 calc R
C34 C 0.5327(4) 0.04061(7) 0.64758(7) 0.0540(4) Uani 1 1 d .
H34 H 0.5688 -0.0004 0.6650 0.065 Uiso 1 1 calc R
C35 C 0.4135(5) 0.04544(7) 0.58935(7) 0.0571(4) Uani 1 1 d .
H35 H 0.3707 0.0076 0.5669 0.069 Uiso 1 1 calc R
C36 C 0.3568(4) 0.10563(7) 0.56374(7) 0.0471(4) Uani 1 1 d .
H36 H 0.2746 0.1089 0.5241 0.056 Uiso 1 1 calc R

loop_
_atom_site_aniso_label
_atom_site_aniso_U_11
_atom_site_aniso_U_22
_atom_site_aniso_U_33
_atom_site_aniso_U_23
_atom_site_aniso_U_13
_atom_site_aniso_U_12
O1 0.0697(7) 0.0367(5) 0.0304(5) 0.0026(4) 0.0168(5) 0.0005(5)
N1 0.0429(6) 0.0328(6) 0.0228(5) -0.0016(4) 0.0041(4) 0.0008(4)
N2 0.0413(6) 0.0297(5) 0.0240(5) -0.0009(4) 0.0040(4) 0.0000(4)
N3 0.0435(6) 0.0309(5) 0.0254(5) 0.0007(4) 0.0031(4) 0.0016(4)
N4 0.0460(6) 0.0359(6) 0.0244(5) -0.0002(4) 0.0035(4) 0.0043(5)
C1 0.0413(7) 0.0302(6) 0.0287(6) -0.0008(5) 0.0034(5) -0.0027(5)
C2 0.0343(7) 0.0310(6) 0.0276(6) -0.0018(5) 0.0010(5) 0.0005(5)
C41 0.0345(7) 0.0318(6) 0.0267(6) -0.0006(5) 0.0010(5) 0.0055(5)
C42 0.0385(7) 0.0319(6) 0.0309(6) -0.0026(5) 0.0004(5) 0.0016(5)
C43 0.0409(7) 0.0371(7) 0.0321(7) 0.0044(5) 0.0038(5) -0.0009(5)
C44 0.0394(7) 0.0423(7) 0.0248(6) 0.0012(5) 0.0039(5) 0.0050(6)
C45 0.0335(6) 0.0354(7) 0.0272(6) -0.0015(5) 0.0003(5) 0.0069(5)
C46 0.0418(7) 0.0424(7) 0.0281(6) -0.0055(5) -0.0018(5) 0.0074(6)
C47 0.0463(8) 0.0360(7) 0.0380(7) -0.0083(5) -0.0074(6) 0.0037(6)
C48 0.0420(7) 0.0352(7) 0.0423(7) 0.0012(6) -0.0037(6) -0.0028(6)
C49 0.0385(7) 0.0380(7) 0.0293(6) 0.0015(5) 0.0006(5) 0.0021(5)
C50 0.0317(6) 0.0321(6) 0.0277(6) -0.0005(5) 0.0004(5) 0.0054(5)
C21 0.0352(6) 0.0291(6) 0.0279(6) -0.0021(5) 0.0062(5) -0.0027(5)
C22 0.0395(7) 0.0363(7) 0.0294(6) -0.0013(5) 0.0019(5) -0.0012(5)
C23 0.0413(7) 0.0353(7) 0.0417(7) 0.0013(5) 0.0021(6) 0.0041(6)
C24 0.0429(8) 0.0326(7) 0.0442(7) -0.0079(6) 0.0074(6) -0.0004(6)
C25 0.0466(8) 0.0389(7) 0.0332(7) -0.0072(5) 0.0038(6) -0.0012(6)
C26 0.0429(7) 0.0336(7) 0.0297(6) -0.0010(5) 0.0019(5) -0.0004(5)
C31 0.0394(7) 0.0321(7) 0.0334(7) 0.0040(5) 0.0032(5) 0.0010(5)
C32 0.0441(8) 0.0396(7) 0.0355(7) 0.0033(6) 0.0001(6) -0.0010(6)
C33 0.0502(9) 0.0506(8) 0.0411(8) 0.0128(6) -0.0009(6) 0.0037(7)
C34 0.0649(10) 0.0391(8) 0.0580(10) 0.0146(7) 0.0044(8) 0.0076(7)
C35 0.0822(12) 0.0329(7) 0.0561(9) 0.0005(7) 0.0012(8) 0.0007(7)
C36 0.0669(10) 0.0359(7) 0.0381(7) -0.0008(6) -0.0032(7) 0.0002(7)

loop_
_atom_type_symbol
_atom_type_description
_atom_type_scat_dispersion_real
_atom_type_scat_dispersion_imag
_atom_type_scat_source
C C 0.0181 0.0091 'International Tables Vol C Tables 4.2.6.8 and 6.1.1.4'
H H 0.0000 0.0000 'International Tables Vol C Tables 4.2.6.8 and 6.1.1.4'
N N 0.0311 0.0180 'International Tables Vol C Tables 4.2.6.8 and 6.1.1.4'
O O 0.0492 0.0322 'International Tables Vol C Tables 4.2.6.8 and 6.1.1.4'

loop_
_geom_angle_atom_site_label_1
_geom_angle_atom_site_label_2
_geom_angle_atom_site_label_3
_geom_angle
C2 N1 N2 115.08(10)
N1 N2 C1 123.52(10)
N1 N2 C21 114.77(9)
C1 N2 C21 121.26(10)
N4 N3 C1 124.07(10)
N4 N3 C31 114.42(10)
C1 N3 C31 121.18(10)
C2 N4 N3 115.13(10)
O1 C1 N3 123.35(11)
O1 C1 N2 123.12(11)
N3 C1 N2 113.54(10)
N1 C2 N4 126.98(11)
N1 C2 C41 116.18(10)
N4 C2 C41 116.80(10)
C42 C41 C50 120.02(11)
C42 C41 C2 118.97(11)
C50 C41 C2 121.01(11)
C41 C42 C43 121.20(12)
C41 C42 H42 119.4
C43 C42 H42 119.4
C44 C43 C42 120.14(12)
C44 C43 H43 119.9
C42 C43 H43 119.9
C43 C44 C45 120.75(11)
C43 C44 H44 119.6
C45 C44 H44 119.6
C44 C45 C46 120.96(11)
C44 C45 C50 119.70(11)
C46 C45 C50 119.34(12)
C47 C46 C45 120.87(12)
C47 C46 H46 119.6
C45 C46 H46 119.6
C46 C47 C48 119.94(12)
C46 C47 H47 120.0
C48 C47 H47 120.0
C49 C48 C47 120.84(13)
C49 C48 H48 119.6
C47 C48 H48 119.6
C48 C49 C50 120.93(12)
C48 C49 H49 119.5
C50 C49 H49 119.5
C49 C50 C45 117.96(11)
C49 C50 C41 123.87(11)
C45 C50 C41 118.14(11)
C22 C21 C26 120.46(11)
C22 C21 N2 118.60(11)
C26 C21 N2 120.86(11)
C23 C22 C21 119.57(12)
C23 C22 H22 120.2
C21 C22 H22 120.2
C24 C23 C22 120.41(13)
C24 C23 H23 119.8
C22 C23 H23 119.8
C25 C24 C23 119.61(12)
C25 C24 H24 120.2
C23 C24 H24 120.2
C24 C25 C26 120.90(12)
C24 C25 H25 119.6
C26 C25 H25 119.6
C25 C26 C21 119.05(12)
C25 C26 H26 120.5
C21 C26 H26 120.5
C32 C31 C36 120.72(12)
C32 C31 N3 120.94(12)
C36 C31 N3 118.30(12)
C31 C32 C33 119.05(13)
C31 C32 H32 120.5
C33 C32 H32 120.5
C34 C33 C32 120.68(14)
C34 C33 H33 119.7
C32 C33 H33 119.7
C33 C34 C35 119.80(14)
C33 C34 H34 120.1
C35 C34 H34 120.1
C34 C35 C36 120.33(15)
C34 C35 H35 119.8
C36 C35 H35 119.8
C35 C36 C31 119.42(14)
C35 C36 H36 120.3
C31 C36 H36 120.3

loop_
_geom_bond_atom_site_label_1
_geom_bond_atom_site_label_2
_geom_bond_distance
O1 C1 1.2126(15)
N1 C2 1.3294(15)
N1 N2 1.3774(14)
N2 C1 1.3916(15)
N2 C21 1.4387(15)
N3 N4 1.3740(14)
N3 C1 1.3869(16)
N3 C31 1.4433(16)
N4 C2 1.3325(16)
C2 C41 1.4872(16)
C41 C42 1.3726(17)
C41 C50 1.4332(17)
C42 C43 1.4068(17)
C42 H42 0.9400
C43 C44 1.3629(18)
C43 H43 0.9400
C44 C45 1.4151(18)
C44 H44 0.9400
C45 C46 1.4169(18)
C45 C50 1.4247(17)
C46 C47 1.363(2)
C46 H46 0.9400
C47 C48 1.4058(19)
C47 H47 0.9400
C48 C49 1.3645(18)
C48 H48 0.9400
C49 C50 1.4195(18)
C49 H49 0.9400
C21 C22 1.3873(18)
C21 C26 1.3894(18)
C22 C23 1.3851(18)
C22 H22 0.9400
C23 C24 1.3822(19)
C23 H23 0.9400
C24 C25 1.381(2)
C24 H24 0.9400
C25 C26 1.3855(18)
C25 H25 0.9400
C26 H26 0.9400
C31 C32 1.3815(19)
C31 C36 1.3834(19)
C32 C33 1.3835(19)
C32 H32 0.9400
C33 C34 1.377(2)
C33 H33 0.9400
C34 C35 1.378(2)
C34 H34 0.9400
C35 C36 1.382(2)
C35 H35 0.9400
C36 H36 0.9400

loop_
_geom_torsion_atom_site_label_1
_geom_torsion_atom_site_label_2
_geom_torsion_atom_site_label_3
_geom_torsion_atom_site_label_4
_geom_torsion
C2 N1 N2 C1 -10.13(17)
C2 N1 N2 C21 177.57(11)
C1 N3 N4 C2 -2.05(18)
C31 N3 N4 C2 171.39(11)
N4 N3 C1 O1 171.37(13)
C31 N3 C1 O1 -1.6(2)
N4 N3 C1 N2 -8.42(18)
C31 N3 C1 N2 178.57(11)
N1 N2 C1 O1 -164.96(12)
C21 N2 C1 O1 6.8(2)
N1 N2 C1 N3 14.83(17)
C21 N2 C1 N3 -173.36(11)
N2 N1 C2 N4 -2.24(19)
N2 N1 C2 C41 -179.91(10)
N3 N4 C2 N1 8.02(19)
N3 N4 C2 C41 -174.33(11)
N1 C2 C41 C42 45.61(17)
N4 C2 C41 C42 -132.30(12)
N1 C2 C41 C50 -134.84(12)
N4 C2 C41 C50 47.25(17)
C50 C41 C42 C43 -1.16(18)
C2 C41 C42 C43 178.40(12)
C41 C42 C43 C44 -1.1(2)
C42 C43 C44 C45 1.87(19)
C43 C44 C45 C46 179.50(12)
C43 C44 C45 C50 -0.48(19)
C44 C45 C46 C47 -179.17(12)
C50 C45 C46 C47 0.81(19)
C45 C46 C47 C48 1.9(2)
C46 C47 C48 C49 -1.7(2)
C47 C48 C49 C50 -1.1(2)
C48 C49 C50 C45 3.68(18)
C48 C49 C50 C41 -178.28(12)
C44 C45 C50 C49 176.47(11)
C46 C45 C50 C49 -3.51(17)
C44 C45 C50 C41 -1.69(17)
C46 C45 C50 C41 178.34(11)
C42 C41 C50 C49 -175.55(12)
C2 C41 C50 C49 4.90(18)
C42 C41 C50 C45 2.49(17)
C2 C41 C50 C45 -177.06(11)
N1 N2 C21 C22 25.42(16)
C1 N2 C21 C22 -147.06(12)
N1 N2 C21 C26 -151.24(12)
C1 N2 C21 C26 36.28(17)
C26 C21 C22 C23 0.19(19)
N2 C21 C22 C23 -176.48(11)
C21 C22 C23 C24 -0.7(2)
C22 C23 C24 C25 0.5(2)
C23 C24 C25 C26 0.2(2)
C24 C25 C26 C21 -0.7(2)
C22 C21 C26 C25 0.49(19)
N2 C21 C26 C25 177.09(12)
N4 N3 C31 C32 142.76(13)
C1 N3 C31 C32 -43.60(18)
N4 N3 C31 C36 -35.18(17)
C1 N3 C31 C36 138.46(14)
C36 C31 C32 C33 -0.4(2)
N3 C31 C32 C33 -178.31(13)
C31 C32 C33 C34 0.0(2)
C32 C33 C34 C35 0.5(2)
C33 C34 C35 C36 -0.7(3)
C34 C35 C36 C31 0.3(3)
C32 C31 C36 C35 0.3(2)
N3 C31 C36 C35 178.21(14)
